data_7210306
loop_
_publ_author_name
'Feng, Xiao-Jia'
'Han, Hua-Yan'
'Wang, Yong-Hui'
'Li, Lu-Lu'
'Li, Yang-Guang'
'Wang, En-Bo'

_publ_section_title
;
 Assembly of chainlike polyoxometalate-based lanthanide complexes in
 one-pot reaction system
;
_journal_issue 36
_journal_name_full CrystEngComm
_journal_page_first 7267
_journal_paper_doi 10.1039/c3ce40686e
_journal_volume 15
_journal_year 2013
_chemical_formula_sum 'C10 H114 As4 Dy6 N2 Na10 O204 W44'
_chemical_formula_weight 13121.01
_chemical_name_systematic
;
?
;
_space_group_IT_number 2
_symmetry_cell_setting triclinic
_symmetry_space_group_name_Hall '-P 1'
_symmetry_space_group_name_H-M 'P -1'
_atom_sites_solution_hydrogens geom
_atom_sites_solution_primary direct
_atom_sites_solution_secondary difmap
_audit_creation_method SHELXL-97
_cell_angle_alpha 104.41(3)
_cell_angle_beta 95.24(3)
_cell_angle_gamma 104.76(3)
_cell_formula_units_Z 1
_cell_length_a 13.047(3)
_cell_length_b 19.597(4)
_cell_length_c 22.707(5)
_cell_measurement_temperature 296(2)
_cell_volume 5363(2)
_computing_cell_refinement 'SAINT (Bruker, 1999)'
_computing_data_collection 'SMART (Bruker, 1997)'
_computing_data_reduction SAINT
_computing_molecular_graphics 'SHELXTL-PLUS (Sheldrick, 1990)'
_computing_publication_material SHELXL-97
_computing_structure_refinement 'SHELXL-97 (Sheldrick, 1997)'
_computing_structure_solution 'SHELXS-97 (Sheldrick, 1997)'
_diffrn_ambient_temperature 296(2)
_diffrn_measured_fraction_theta_full 0.956
_diffrn_measured_fraction_theta_max 0.956
_diffrn_measurement_device_type 'Bruker APEX CCD area-detector'
_diffrn_measurement_method '\w scans'
_diffrn_radiation_monochromator graphite
_diffrn_radiation_source 'fine-focus sealed tube'
_diffrn_radiation_type MoK\a
_diffrn_radiation_wavelength 0.71073
_diffrn_reflns_av_R_equivalents 0.1121
_diffrn_reflns_av_sigmaI/netI 0.1516
_diffrn_reflns_limit_h_max 15
_diffrn_reflns_limit_h_min -14
_diffrn_reflns_limit_k_max 23
_diffrn_reflns_limit_k_min -23
_diffrn_reflns_limit_l_max 26
_diffrn_reflns_limit_l_min -26
_diffrn_reflns_number 40001
_diffrn_reflns_theta_full 25.00
_diffrn_reflns_theta_max 25.00
_diffrn_reflns_theta_min 3.00
_exptl_absorpt_coefficient_mu 26.285
_exptl_absorpt_correction_T_max 0.0648
_exptl_absorpt_correction_T_min 0.0509
_exptl_absorpt_correction_type multi-scan
_exptl_absorpt_process_details 'SADABS (Sheldrick, 1996)'
_exptl_crystal_colour yellow
_exptl_crystal_density_diffrn 4.063
_exptl_crystal_density_method 'not measured'
_exptl_crystal_description block
_exptl_crystal_F_000 5714
_exptl_crystal_size_max 0.28
_exptl_crystal_size_mid 0.25
_exptl_crystal_size_min 0.23
_platon_squeeze_details
;
;
_refine_diff_density_max 3.913
_refine_diff_density_min -2.434
_refine_diff_density_rms 0.530
_refine_ls_extinction_coef 0.000088(13)
_refine_ls_extinction_expression Fc^*^=kFc[1+0.001xFc^2^\l^3^/sin(2\q)]^-1/4^
_refine_ls_extinction_method SHELXL
_refine_ls_goodness_of_fit_ref 1.038
_refine_ls_hydrogen_treatment constr
_refine_ls_matrix_type full
_refine_ls_number_parameters 1282
_refine_ls_number_reflns 18085
_refine_ls_number_restraints 565
_refine_ls_restrained_S_all 1.026
_refine_ls_R_factor_all 0.1067
_refine_ls_R_factor_gt 0.0704
_refine_ls_shift/su_max 0.001
_refine_ls_shift/su_mean 0.000
_refine_ls_structure_factor_coef Fsqd
_refine_ls_weighting_details 'calc w=1/[\s^2^(Fo^2^)+(0.0253P)^2^+197.9017P] where P=(Fo^2^+2Fc^2^)/3'
_refine_ls_weighting_scheme calc
_refine_ls_wR_factor_gt 0.1456
_refine_ls_wR_factor_ref 0.1609
_reflns_number_gt 12282
_reflns_number_total 18085
_reflns_threshold_expression >2sigma(I)
_cod_data_source_file c3ce40686e.txt
_cod_data_source_block t1
_cod_depositor_comments
;
The following automatic conversions were performed:

'_symmetry_cell_setting' value 'Triclinic' changed to 'triclinic'
according to /home/saulius/struct/CIF-dictionaries/cif_core.dic
dictionary named 'cif_core.dic' version 2.4.2 from 2011-04-26.

Automatic conversion script
Id: cif_fix_values 1891 2012-01-12 08:04:46Z andrius 
;
_cod_original_cell_volume 5363.1(18)
_cod_original_sg_symbol_H-M P-1
_cod_database_code 7210306

loop_
_symmetry_equiv_pos_as_xyz
'x, y, z'
'-x, -y, -z'

loop_
_atom_site_label
_atom_site_type_symbol
_atom_site_fract_x
_atom_site_fract_y
_atom_site_fract_z
_atom_site_U_iso_or_equiv
_atom_site_adp_type
_atom_site_occupancy
_atom_site_symmetry_multiplicity
_atom_site_calc_flag
_atom_site_refinement_flags
_atom_site_disorder_assembly
_atom_site_disorder_group
Dy1 Dy 0.63837(10) 0.06475(8) 0.83132(6) 0.0182(3) Uani 1 1 d . . .
Dy2 Dy 0.15210(10) -0.07837(8) 0.90482(6) 0.0191(3) Uani 1 1 d . . .
Dy3 Dy 0.78597(11) 0.07677(10) 0.53886(6) 0.0281(4) Uani 1 1 d . . .
As1 As 0.1158(2) -0.22380(17) 0.76817(13) 0.0185(6) Uani 1 1 d . A .
As2 As 0.4763(2) 0.17863(17) 0.78330(13) 0.0163(6) Uani 1 1 d . . .
W1 W 0.19817(9) 0.12041(7) 0.75171(5) 0.0185(3) Uani 1 1 d . . .
W2 W 0.31458(8) -0.02468(7) 0.77605(5) 0.0156(3) Uani 1 1 d . A .
W3 W 0.31514(9) 0.26133(7) 0.87844(5) 0.0205(3) Uani 1 1 d . . .
W5 W 0.61302(9) 0.11769(7) 0.67068(5) 0.0189(3) Uani 1 1 d . . .
W4 W 0.50404(9) -0.17871(7) 1.04608(5) 0.0181(3) Uani 1 1 d . A .
W6 W 0.35610(9) -0.20100(7) 0.89808(5) 0.0185(3) Uani 1 1 d . A .
W7 W -0.05896(9) -0.28215(8) 0.85955(6) 0.0249(3) Uani 1 1 d . A .
W8 W 0.74566(9) 0.26700(7) 0.80786(6) 0.0215(3) Uani 1 1 d . . .
W9 W -0.10569(9) -0.15848(8) 0.77047(5) 0.0226(3) Uani 1 1 d . . .
W10 W 0.45729(9) 0.21537(7) 0.62356(5) 0.0212(3) Uani 1 1 d . . .
W11 W 0.27624(9) -0.19793(7) 0.65564(5) 0.0202(3) Uani 1 1 d . A .
W12 W 0.34476(8) 0.04299(7) 0.63458(5) 0.0175(3) Uani 1 1 d . . .
W13 W 0.05017(9) -0.11767(7) 0.66750(5) 0.0209(3) Uani 1 1 d . A .
W14 W 0.10195(10) -0.36817(8) 0.62026(6) 0.0256(3) Uani 1 1 d . A .
W15 W 0.30311(9) 0.29056(7) 0.73825(6) 0.0229(3) Uani 1 1 d . . .
W16 W 0.59673(9) 0.36961(7) 0.76355(6) 0.0231(3) Uani 1 1 d . . .
W17 W 0.31126(9) -0.31589(7) 0.73592(5) 0.0225(3) Uani 1 1 d . A .
W18 W 0.12935(10) -0.37395(7) 0.84164(6) 0.0246(3) Uani 1 1 d . A .
W19 W 0.60850(9) 0.34848(7) 0.90693(5) 0.0208(3) Uani 1 1 d . . .
W20 W -0.12455(10) -0.28762(8) 0.63686(6) 0.0278(3) Uani 1 1 d . A .
W21 W -0.08245(10) -0.41593(8) 0.72704(6) 0.0280(3) Uani 1 1 d . A .
W22 W 0.6255(3) -0.0551(2) 0.95095(18) 0.0205(8) Uani 0.47 1 d P A 1
W22A W 0.5942(3) -0.0382(2) 0.96395(16) 0.0194(7) Uani 0.53 1 d P A 2
O1 O 0.2655(13) -0.0428(10) 0.8428(8) 0.015(4) Uani 1 1 d U . .
O2 O 0.7031(14) 0.0892(12) 0.6258(10) 0.026(5) Uani 1 1 d U B .
O3 O 0.1539(13) -0.0651(11) 0.7302(8) 0.015(4) Uani 1 1 d U . .
O4 O 0.2670(13) -0.0234(11) 0.5694(8) 0.017(4) Uani 1 1 d U . .
O5 O 0.2305(13) -0.3829(10) 0.6600(8) 0.014(4) Uani 1 1 d U . .
O6 O 0.4836(14) -0.1336(11) 0.9053(9) 0.017(4) Uani 1 1 d U . .
O7 O 0.4713(13) 0.1515(10) 0.7000(8) 0.014(4) Uani 1 1 d U B .
O8 O 0.2326(15) -0.2896(12) 0.8889(9) 0.026(5) Uani 1 1 d U . .
O9 O 0.6097(12) -0.1949(10) 1.0947(8) 0.014(4) Uani 1 1 d U . .
O10 O 0.5866(11) -0.1165(9) 1.0123(8) 0.007(3) Uani 1 1 d U . .
O11 O 0.3096(14) -0.1254(11) 0.7317(9) 0.018(4) Uani 1 1 d U . .
O12 O 0.0021(15) -0.1028(11) 0.8299(9) 0.023(4) Uani 1 1 d U . .
O13 O 0.0136(15) -0.4426(12) 0.7763(9) 0.025(5) Uani 1 1 d U . .
O14 O 0.6977(12) 0.2089(10) 0.7219(8) 0.012(4) Uani 1 1 d U B .
O15 O 0.0424(12) -0.1986(10) 0.8946(8) 0.012(4) Uani 1 1 d U . .
O16 O 0.2611(15) 0.2946(12) 0.9416(10) 0.027(5) Uani 1 1 d U . .
O17 O 0.5729(13) 0.1805(11) 0.6127(8) 0.017(4) Uani 1 1 d U B .
O18 O 0.0121(16) -0.2111(12) 0.7203(9) 0.025(5) Uani 1 1 d . . .
O19 O 0.3389(16) -0.2355(11) 0.8110(9) 0.024(5) Uani 1 1 d . . .
O20 O 0.3568(13) 0.1228(11) 0.5902(8) 0.017(4) Uani 1 1 d U B .
O21 O 0.2792(12) 0.0670(10) 0.7854(8) 0.010(3) Uani 1 1 d U . .
O22 O 0.2344(16) 0.3450(12) 0.7145(10) 0.030(5) Uani 1 1 d U B .
O23 O 0.4823(15) 0.0430(11) 0.6179(9) 0.022(4) Uani 1 1 d U B .
O24 O 0.1816(15) 0.2048(12) 0.7270(9) 0.026(5) Uani 1 1 d U . .
O25 O 0.7277(15) 0.3521(12) 0.7720(9) 0.028(5) Uani 1 1 d U B .
O26 O 0.5000 0.0000 1.0000 0.013(5) Uani 1 2 d SU . .
O27 O 0.0408(14) -0.3051(10) 0.7857(8) 0.018(4) Uani 1 1 d U . .
O28 O 0.0256(15) -0.4140(12) 0.6721(9) 0.026(5) Uani 1 1 d . . .
O29 O -0.1331(13) -0.3580(11) 0.6818(9) 0.020(4) Uani 1 1 d U . .
O30 O 0.7251(16) 0.0176(12) 1.0095(10) 0.029(5) Uani 1 1 d U . .
O31 O 0.0509(17) -0.0596(14) 0.6220(11) 0.041(6) Uani 1 1 d . . .
O32 O -0.1277(14) -0.2407(12) 0.8042(10) 0.025(5) Uani 1 1 d U . .
O33 O 0.4197(14) -0.3484(13) 0.7431(9) 0.029(5) Uani 1 1 d . . .
O34 O 0.0196(15) -0.3455(12) 0.8837(9) 0.024(4) Uani 1 1 d U . .
O35 O -0.0053(15) -0.3240(11) 0.6060(9) 0.024(5) Uani 1 1 d . . .
O36 O -0.1952(14) -0.2353(11) 0.6897(9) 0.022(4) Uani 1 1 d U . .
O37 O 0.1529(14) -0.1675(12) 0.6374(9) 0.024(5) Uani 1 1 d U . .
O38 O 0.4593(14) 0.3295(11) 0.8958(8) 0.018(4) Uani 1 1 d U B .
O39 O 0.3607(14) -0.1599(11) 0.6112(9) 0.020(4) Uani 1 1 d U . .
O40 O 0.4532(13) 0.0066(11) 0.7993(9) 0.018(4) Uani 1 1 d U . .
O41 O 0.6141(13) 0.0738(11) 0.7294(8) 0.016(4) Uani 1 1 d U B .
O42 O 0.3444(15) 0.2445(11) 0.6667(10) 0.025(5) Uani 1 1 d U B .
O43 O 0.2446(14) 0.0858(11) 0.6762(9) 0.020(5) Uani 1 1 d . . .
O44 O 0.5447(14) 0.3015(12) 0.6850(9) 0.024(4) Uani 1 1 d U B .
O45 O 0.3446(14) -0.0061(11) 0.6899(9) 0.019(4) Uani 1 1 d U A .
O46 O 0.8831(15) 0.2871(12) 0.8129(9) 0.024(4) Uani 1 1 d U B .
O47 O 0.3853(13) -0.1984(11) 0.9808(8) 0.016(4) Uani 1 1 d U . .
O48 O 0.0679(13) 0.0655(11) 0.7369(9) 0.021(4) Uani 1 1 d U . .
O49 O 0.2141(14) -0.3683(12) 0.7786(9) 0.027(5) Uani 1 1 d . . .
O50 O 0.4621(15) -0.1205(11) 1.1023(9) 0.024(5) Uani 1 1 d U . .
O51 O 0.3655(15) -0.2427(11) 0.6934(10) 0.026(5) Uani 1 1 d . . .
O52 O 0.4464(15) 0.2518(12) 0.5629(9) 0.027(5) Uani 1 1 d U B .
O53 O 0.6049(15) -0.0088(12) 0.8941(9) 0.024(5) Uani 1 1 d U . .
O54 O 0.1726(15) -0.2728(12) 0.7066(9) 0.023(4) Uani 1 1 d U . .
O55 O -0.0584(14) -0.2037(11) 0.6121(9) 0.023(4) Uani 1 1 d U . .
O56 O 0.0773(17) -0.4390(13) 0.5528(10) 0.037(6) Uani 1 1 d U . .
O57 O 0.4085(13) -0.2686(11) 1.0652(9) 0.022(4) Uani 1 1 d U . .
O58 O 0.6125(15) 0.4105(12) 0.8510(10) 0.028(5) Uani 1 1 d . B .
O59 O 0.2752(16) 0.3139(12) 0.8243(9) 0.027(5) Uani 1 1 d . . .
O60 O -0.1451(15) -0.3815(12) 0.7944(10) 0.030(5) Uani 1 1 d U . .
O61 O 0.5736(14) 0.2705(11) 0.8045(9) 0.019(4) Uani 1 1 d U B .
O62 O 0.7428(15) 0.3356(11) 0.8855(8) 0.019(4) Uani 1 1 d U A .
O63 O -0.1732(16) -0.5030(13) 0.6922(10) 0.037(6) Uani 1 1 d . . .
O64 O 0.1981(14) 0.1758(11) 0.8373(9) 0.021(4) Uani 1 1 d . . .
O65 O -0.0636(16) -0.1032(13) 0.7119(10) 0.032(5) Uani 1 1 d U . .
O66 O 0.2695(16) -0.1450(12) 0.9054(9) 0.026(5) Uani 1 1 d . . .
O67 O 0.3591(12) 0.2115(10) 0.7816(8) 0.013(4) Uani 1 1 d U . .
O68 O 0.2085(15) -0.2933(12) 0.5974(9) 0.023(4) Uani 1 1 d U . .
O69 O 0.1591(19) -0.4368(14) 0.8736(10) 0.041(6) Uani 1 1 d . . .
O70 O -0.2119(15) -0.1253(13) 0.7905(10) 0.030(5) Uani 1 1 d . . .
O71 O 0.6263(16) 0.4518(12) 0.7438(10) 0.030(5) Uani 1 1 d U B .
O72 O 0.6485(16) 0.4192(14) 0.9734(10) 0.038(6) Uani 1 1 d . B .
O73 O 0.4417(14) 0.3540(12) 0.7643(10) 0.027(5) Uani 1 1 d U B .
O74 O 0.7013(15) -0.1082(13) 0.9195(10) 0.032(5) Uani 1 1 d . . .
O75 O 0.7113(14) 0.1899(12) 0.8340(9) 0.024(5) Uani 1 1 d U B .
O76 O -0.1467(14) -0.2896(12) 0.9113(9) 0.027(5) Uani 1 1 d U . .
O79 O -0.2243(16) -0.3341(14) 0.5771(10) 0.035(6) Uani 1 1 d . . .
O1W O 0.6235(15) -0.0606(13) 0.7679(11) 0.033(6) Uani 1 1 d . . .
O2W O 0.7684(15) 0.1187(12) 0.9267(10) 0.028(5) Uani 1 1 d U . .
O3W O 0.8137(15) 0.0638(13) 0.8061(10) 0.033(5) Uani 1 1 d U . .
O4W O 0.1485(17) 0.0463(13) 0.9064(11) 0.037(5) Uani 1 1 d U . .
O5W O 0.0444(16) -0.0631(13) 0.9800(10) 0.033(5) Uani 1 1 d U . .
O7W O 0.877(2) 0.1992(16) 0.6033(14) 0.064(9) Uani 1 1 d . B .
O8W O 0.942(2) 0.0762(18) 0.5002(13) 0.061(7) Uani 1 1 d U B .
O9W O 0.9117(17) 0.0660(14) 0.6164(11) 0.040(6) Uani 1 1 d U . .
O10W O 0.749(3) -0.050(2) 0.525(2) 0.045(10) Uiso 0.60 1 d P B 1
O10Y O 0.682(5) -0.035(4) 0.528(3) 0.050(16) Uiso 0.40 1 d P B 2
O11W O 0.589(4) 0.033(3) 0.510(2) 0.040(12) Uiso 0.47 1 d P B 1
O11Y O 0.639(3) 0.119(3) 0.506(2) 0.044(11) Uiso 0.53 1 d P B 2
O12W O 0.751(6) 0.171(5) 0.503(4) 0.07(2) Uiso 0.40 1 d P B 1
O12Y O 0.859(4) 0.168(3) 0.487(3) 0.082(16) Uiso 0.60 1 d P B 2
O77 O 0.5444(15) -0.2682(11) 0.9778(8) 0.028(5) Uani 1 1 d DU . .
O78 O 0.4462(15) -0.2832(12) 0.8852(9) 0.029(5) Uani 1 1 d DU . .
N1 N 0.603(3) -0.381(2) 0.9355(19) 0.116(9) Uani 1 1 d DU A .
H1A H 0.6614 -0.3935 0.9237 0.139 Uiso 1 1 calc R . .
H1B H 0.6242 -0.3432 0.9699 0.139 Uiso 1 1 calc R . .
C1 C 0.5082(18) -0.3002(14) 0.9235(9) 0.026(7) Uani 1 1 d DU A .
C2 C 0.546(3) -0.3605(15) 0.8857(17) 0.114(9) Uani 1 1 d DU . .
H2 H 0.5971 -0.3413 0.8603 0.137 Uiso 1 1 calc R A .
C3 C 0.467(4) -0.433(2) 0.8484(15) 0.116(9) Uani 1 1 d DU A .
H3A H 0.4051 -0.4247 0.8271 0.140 Uiso 1 1 calc R . .
H3B H 0.5002 -0.4605 0.8182 0.140 Uiso 1 1 calc R . .
C4 C 0.434(3) -0.474(2) 0.895(2) 0.115(9) Uani 1 1 d DU . .
H4A H 0.3696 -0.4641 0.9096 0.138 Uiso 1 1 calc R A .
H4B H 0.4194 -0.5263 0.8776 0.138 Uiso 1 1 calc R . .
C5 C 0.527(4) -0.445(3) 0.9478(19) 0.115(9) Uani 1 1 d DU A .
H5A H 0.5029 -0.4297 0.9868 0.138 Uiso 1 1 calc R . .
H5B H 0.5620 -0.4829 0.9496 0.138 Uiso 1 1 calc R . .
Na1 Na 0.8125(16) 0.2700(13) 0.9837(10) 0.020(5) Uani 0.50 1 d PU . .
Na2 Na 0.8185(15) -0.0115(13) 0.6915(10) 0.020(5) Uani 0.50 1 d PU . .
Na3 Na -0.0802(18) -0.4155(14) 0.9495(11) 0.029(5) Uani 0.50 1 d PU . .
Na4 Na -0.219(2) -0.5949(16) 0.5913(12) 0.039(6) Uani 0.50 1 d PU A .
Na5 Na 0.8447(15) -0.1523(13) 0.9850(11) 0.022(5) Uani 0.50 1 d PU . .
Na6 Na 0.1074(19) 0.0003(15) 1.0998(11) 0.030(6) Uani 0.50 1 d PU . .
Na7 Na 0.4732(18) -0.1302(15) 0.7964(12) 0.032(6) Uani 0.50 1 d PU A .
Na8 Na 1.116(2) 0.1274(18) 0.5831(14) 0.049(7) Uani 0.50 1 d PU . .
Na9 Na -0.411(3) -0.279(2) 0.6730(17) 0.066(9) Uani 0.50 1 d PU . .
Na10 Na 1.106(3) 0.379(3) 0.843(2) 0.086(11) Uani 0.50 1 d PU . .
O21W O -0.244(2) -0.4505(16) 0.8799(13) 0.054(7) Uiso 1 1 d . . .
O22W O 0.596(2) -0.0837(17) 0.6308(13) 0.058(7) Uiso 1 1 d . . .
O23W O -0.491(2) -0.4078(19) 0.6624(15) 0.009(7) Uiso 0.50 1 d P . .
O24W O 0.991(3) 0.238(2) 0.7170(17) 0.018(8) Uiso 0.50 1 d P . .
O25W O 0.988(3) 0.182(2) 0.8456(18) 0.023(9) Uiso 0.50 1 d P . .
O26W O -0.319(3) -0.694(2) 0.5013(19) 0.025(9) Uiso 0.50 1 d P . .
O27W O 0.582(3) -0.208(2) 0.8028(18) 0.020(8) Uiso 0.50 1 d P . .
O28W O 0.769(3) -0.175(2) 0.5489(17) 0.019(8) Uiso 0.50 1 d P . .
O29W O -0.389(3) -0.584(2) 0.6094(18) 0.021(8) Uiso 0.50 1 d P . .
O30W O 0.071(3) -0.424(3) 1.005(2) 0.036(11) Uiso 0.50 1 d P . .
O31W O -0.080(4) -0.532(3) 0.870(3) 0.056(14) Uiso 0.50 1 d P . .
O32W O 1.180(3) 0.263(3) 0.563(2) 0.031(10) Uiso 0.50 1 d P B .
O33W O -0.036(4) -0.586(3) 0.572(2) 0.046(12) Uiso 0.50 1 d P . .
O34W O -0.215(3) -0.686(2) 0.6376(17) 0.017(8) Uiso 0.50 1 d P . .
O35W O -0.027(3) -0.292(3) 1.036(2) 0.038(11) Uiso 0.50 1 d P . .
O36W O -0.180(4) -0.462(3) 1.023(3) 0.056(14) Uiso 0.50 1 d P . .
O37W O 0.982(3) 0.281(2) 0.5072(19) 0.026(9) Uiso 0.50 1 d P . .
O38W O 0.560(4) -0.222(3) 0.579(2) 0.043(12) Uiso 0.50 1 d P . .
O39W O -0.199(3) -0.502(3) 0.538(2) 0.036(10) Uiso 0.50 1 d P . .
O40W O -0.628(4) -0.426(3) 0.581(3) 0.052(13) Uiso 0.50 1 d P . .

loop_
_atom_site_aniso_label
_atom_site_aniso_U_11
_atom_site_aniso_U_22
_atom_site_aniso_U_33
_atom_site_aniso_U_23
_atom_site_aniso_U_13
_atom_site_aniso_U_12
Dy1 0.0176(6) 0.0213(8) 0.0120(7) 0.0006(6) 0.0024(5) 0.0034(6)
Dy2 0.0195(6) 0.0222(8) 0.0107(7) -0.0001(6) 0.0029(6) 0.0017(6)
Dy3 0.0290(7) 0.0439(11) 0.0111(7) 0.0025(7) 0.0013(6) 0.0159(7)
As1 0.0212(13) 0.0174(17) 0.0103(14) -0.0016(13) 0.0018(12) -0.0001(13)
As2 0.0199(13) 0.0175(17) 0.0103(14) 0.0029(13) 0.0014(12) 0.0045(12)
W1 0.0175(5) 0.0215(7) 0.0140(6) 0.0006(5) 0.0015(5) 0.0061(5)
W2 0.0164(5) 0.0181(7) 0.0084(5) 0.0001(5) 0.0004(4) 0.0025(5)
W3 0.0225(6) 0.0217(7) 0.0148(6) 0.0001(6) 0.0031(5) 0.0071(5)
W5 0.0202(5) 0.0228(7) 0.0123(6) 0.0030(6) 0.0041(5) 0.0055(5)
W4 0.0218(5) 0.0182(7) 0.0104(6) 0.0001(5) 0.0030(5) 0.0027(5)
W6 0.0208(5) 0.0192(7) 0.0108(6) -0.0004(5) 0.0007(5) 0.0029(5)
W7 0.0262(6) 0.0237(8) 0.0166(6) -0.0005(6) 0.0061(5) -0.0020(6)
W8 0.0198(5) 0.0224(7) 0.0184(6) 0.0033(6) 0.0034(5) 0.0018(5)
W9 0.0169(5) 0.0302(8) 0.0145(6) -0.0003(6) 0.0026(5) 0.0024(5)
W10 0.0269(6) 0.0219(7) 0.0133(6) 0.0046(6) 0.0028(5) 0.0050(5)
W11 0.0222(6) 0.0205(7) 0.0121(6) -0.0025(5) 0.0042(5) 0.0024(5)
W12 0.0187(5) 0.0210(7) 0.0093(5) 0.0009(5) 0.0009(5) 0.0035(5)
W13 0.0181(5) 0.0273(8) 0.0116(6) 0.0004(6) 0.0003(5) 0.0024(5)
W14 0.0287(6) 0.0234(8) 0.0125(6) -0.0067(6) 0.0029(5) -0.0019(6)
W15 0.0260(6) 0.0232(8) 0.0202(6) 0.0048(6) 0.0039(5) 0.0094(6)
W16 0.0280(6) 0.0190(7) 0.0184(6) 0.0040(6) 0.0038(5) 0.0013(5)
W17 0.0280(6) 0.0216(7) 0.0130(6) -0.0017(6) 0.0043(5) 0.0049(6)
W18 0.0312(6) 0.0185(7) 0.0153(6) -0.0016(6) 0.0031(5) -0.0017(6)
W19 0.0234(6) 0.0182(7) 0.0146(6) 0.0001(6) 0.0019(5) 0.0000(5)
W20 0.0239(6) 0.0326(8) 0.0150(6) -0.0020(6) -0.0001(5) -0.0028(6)
W21 0.0286(6) 0.0246(8) 0.0176(6) -0.0037(6) 0.0043(6) -0.0058(6)
W22 0.023(2) 0.021(2) 0.0131(18) 0.0039(16) 0.0007(13) -0.0006(14)
W22A 0.0239(18) 0.0189(19) 0.0122(16) 0.0019(14) 0.0016(12) 0.0038(12)
O1 0.017(5) 0.015(6) 0.012(5) -0.001(4) 0.001(4) 0.007(4)
O2 0.015(7) 0.027(9) 0.027(8) -0.003(7) -0.003(7) 0.003(7)
O3 0.016(7) 0.019(8) 0.013(7) 0.006(6) -0.001(6) 0.008(6)
O4 0.010(6) 0.020(8) 0.013(7) -0.004(6) 0.003(6) -0.001(6)
O5 0.018(7) 0.012(8) 0.011(7) 0.007(6) -0.005(6) 0.002(6)
O6 0.019(7) 0.016(8) 0.020(8) 0.013(7) -0.001(6) 0.006(6)
O7 0.020(5) 0.011(6) 0.010(5) 0.003(4) 0.006(4) 0.002(4)
O8 0.025(6) 0.027(6) 0.026(6) 0.005(5) -0.004(4) 0.012(5)
O9 0.010(5) 0.016(6) 0.015(5) -0.001(4) 0.003(4) 0.009(4)
O10 0.005(5) 0.004(5) 0.009(5) 0.002(4) -0.003(4) -0.002(4)
O11 0.022(7) 0.012(8) 0.017(8) 0.001(6) 0.001(6) 0.004(6)
O12 0.032(8) 0.024(9) 0.019(8) 0.014(7) -0.001(6) 0.012(7)
O13 0.031(8) 0.023(9) 0.020(8) 0.004(7) -0.005(7) 0.009(7)
O14 0.009(5) 0.012(6) 0.012(5) 0.002(4) 0.003(4) -0.001(4)
O15 0.007(6) 0.008(8) 0.019(8) 0.004(6) 0.002(6) 0.001(6)
O16 0.023(7) 0.029(9) 0.029(8) 0.006(7) 0.011(7) 0.005(7)
O17 0.011(7) 0.022(8) 0.011(7) 0.001(7) 0.000(6) -0.001(6)
O18 0.040(12) 0.025(13) 0.011(10) 0.005(10) 0.014(10) 0.009(10)
O19 0.046(12) 0.014(12) 0.013(11) 0.004(10) 0.007(10) 0.011(10)
O20 0.017(5) 0.019(6) 0.014(6) 0.007(4) 0.002(4) 0.002(4)
O21 0.010(4) 0.010(4) 0.010(4) 0.0029(14) 0.0010(12) 0.0033(14)
O22 0.037(8) 0.020(9) 0.035(9) 0.018(7) 0.010(7) 0.003(7)
O23 0.029(8) 0.019(8) 0.014(8) -0.003(7) 0.001(7) 0.009(7)
O24 0.033(8) 0.027(9) 0.022(8) 0.009(7) 0.004(7) 0.015(7)
O25 0.031(8) 0.024(9) 0.022(8) 0.002(7) 0.011(7) 0.000(7)
O26 0.011(8) 0.014(9) 0.014(9) 0.003(7) 0.005(7) 0.005(7)
O27 0.028(7) 0.007(8) 0.011(7) -0.003(6) 0.002(6) -0.003(6)
O28 0.024(10) 0.024(13) 0.021(11) 0.004(11) 0.005(9) -0.008(9)
O29 0.013(7) 0.021(8) 0.022(8) -0.003(7) -0.001(6) 0.003(6)
O30 0.035(8) 0.020(9) 0.031(9) 0.001(7) 0.010(7) 0.008(7)
O31 0.038(12) 0.041(17) 0.031(14) -0.004(13) -0.001(11) 0.005(12)
O32 0.014(7) 0.024(9) 0.034(9) 0.006(7) 0.007(7) 0.003(6)
O33 0.018(10) 0.044(16) 0.019(11) 0.004(11) 0.000(9) 0.003(10)
O34 0.025(6) 0.025(6) 0.020(6) 0.011(5) 0.005(4) 0.001(4)
O35 0.027(10) 0.010(11) 0.027(12) -0.001(10) -0.013(9) 0.004(9)
O36 0.022(7) 0.022(9) 0.017(8) 0.003(7) 0.004(6) -0.002(6)
O37 0.020(7) 0.023(9) 0.023(8) 0.000(7) -0.008(6) 0.005(7)
O38 0.025(7) 0.020(8) 0.008(7) 0.004(6) -0.001(6) 0.004(6)
O39 0.022(7) 0.022(8) 0.017(8) 0.008(7) 0.012(6) 0.001(6)
O40 0.018(5) 0.019(6) 0.020(6) 0.002(4) 0.003(4) 0.011(4)
O41 0.010(6) 0.026(8) 0.010(7) -0.002(6) 0.000(6) 0.008(6)
O42 0.023(7) 0.016(8) 0.033(9) 0.006(7) -0.001(7) 0.004(7)
O43 0.025(10) 0.024(13) 0.013(10) 0.006(10) 0.001(9) 0.008(9)
O44 0.024(7) 0.029(9) 0.022(8) 0.011(7) -0.004(6) 0.014(7)
O45 0.022(7) 0.023(8) 0.016(8) 0.007(7) 0.000(6) 0.012(6)
O46 0.026(6) 0.024(6) 0.026(6) 0.010(5) -0.001(4) 0.012(4)
O47 0.016(5) 0.017(6) 0.012(5) -0.002(4) 0.008(4) 0.003(4)
O48 0.012(7) 0.016(8) 0.029(8) 0.003(7) 0.008(6) -0.003(6)
O49 0.021(10) 0.034(14) 0.018(11) 0.002(11) 0.002(9) -0.002(10)
O50 0.029(8) 0.016(8) 0.027(8) 0.006(7) 0.008(7) 0.007(7)
O51 0.036(11) 0.013(12) 0.030(12) 0.013(11) -0.002(10) 0.007(10)
O52 0.023(7) 0.035(9) 0.023(8) 0.009(7) 0.001(7) 0.006(7)
O53 0.028(8) 0.022(9) 0.018(8) 0.004(7) 0.000(7) 0.002(7)
O54 0.025(6) 0.026(6) 0.020(6) 0.011(5) 0.010(4) 0.002(4)
O55 0.024(6) 0.021(6) 0.021(6) 0.002(4) -0.001(4) 0.005(4)
O56 0.038(8) 0.036(10) 0.031(9) 0.000(7) 0.014(7) 0.006(7)
O57 0.013(7) 0.024(9) 0.022(8) 0.000(7) 0.007(6) -0.003(6)
O58 0.028(10) 0.019(13) 0.033(13) 0.007(11) 0.009(10) -0.002(10)
O59 0.033(11) 0.027(14) 0.016(11) -0.006(10) 0.000(9) 0.010(10)
O60 0.027(8) 0.033(9) 0.028(8) 0.008(7) 0.017(7) 0.001(7)
O61 0.021(6) 0.022(6) 0.019(6) 0.012(4) 0.001(4) 0.006(4)
O62 0.032(8) 0.014(8) 0.011(7) 0.006(6) 0.000(6) 0.005(6)
O63 0.031(11) 0.034(15) 0.027(13) -0.006(12) 0.013(11) -0.011(11)
O64 0.017(9) 0.022(13) 0.018(11) 0.002(10) -0.007(8) 0.005(9)
O65 0.029(8) 0.042(10) 0.022(8) 0.007(7) -0.004(7) 0.008(7)
O66 0.044(12) 0.030(14) 0.012(10) 0.013(10) 0.004(10) 0.020(11)
O67 0.009(5) 0.015(6) 0.014(5) 0.002(4) 0.005(4) 0.001(4)
O68 0.025(7) 0.027(9) 0.017(8) -0.003(7) 0.006(6) 0.014(7)
O69 0.062(15) 0.037(16) 0.020(12) 0.010(12) 0.008(12) 0.003(13)
O70 0.019(10) 0.039(15) 0.036(13) 0.013(12) 0.020(10) 0.007(10)
O71 0.031(6) 0.028(7) 0.030(6) 0.011(5) 0.010(5) 0.002(4)
O72 0.031(11) 0.054(18) 0.026(13) 0.011(13) 0.020(11) 0.000(12)
O73 0.019(7) 0.027(9) 0.026(8) -0.001(7) 0.008(7) -0.001(7)
O74 0.023(10) 0.029(14) 0.036(14) 0.006(12) 0.003(10) -0.001(10)
O75 0.021(7) 0.030(9) 0.018(8) 0.007(7) 0.008(6) 0.002(7)
O76 0.018(7) 0.035(9) 0.026(8) 0.004(7) 0.017(7) 0.003(7)
O79 0.033(11) 0.050(17) 0.015(11) 0.005(12) -0.001(10) 0.005(12)
O1W 0.018(9) 0.036(15) 0.043(14) 0.007(13) 0.000(10) 0.011(10)
O2W 0.029(8) 0.026(9) 0.025(8) 0.005(7) -0.003(7) 0.005(7)
O3W 0.024(8) 0.038(9) 0.035(9) -0.002(7) 0.013(7) 0.013(7)
O4W 0.044(9) 0.030(9) 0.038(9) 0.004(7) 0.012(7) 0.017(7)
O5W 0.033(8) 0.035(9) 0.026(9) -0.002(7) 0.007(7) 0.013(7)
O7W 0.053(16) 0.05(2) 0.06(2) 0.010(17) 0.000(15) -0.026(14)
O8W 0.050(10) 0.079(12) 0.053(11) 0.010(8) 0.013(8) 0.021(8)
O9W 0.034(8) 0.047(10) 0.039(9) 0.006(8) 0.013(7) 0.015(7)
O77 0.036(8) 0.024(9) 0.025(8) 0.004(7) 0.011(7) 0.009(7)
O78 0.038(8) 0.027(9) 0.020(8) 0.003(7) 0.007(7) 0.010(7)
N1 0.116(10) 0.116(11) 0.117(10) 0.031(6) 0.017(6) 0.038(6)
C1 0.027(10) 0.023(11) 0.027(10) 0.009(8) 0.012(8) 0.000(8)
C2 0.114(10) 0.114(11) 0.116(11) 0.034(6) 0.018(6) 0.036(6)
C3 0.117(10) 0.116(11) 0.118(11) 0.032(6) 0.016(6) 0.038(6)
C4 0.115(10) 0.115(11) 0.116(11) 0.033(6) 0.019(6) 0.036(6)
C5 0.115(10) 0.115(11) 0.116(11) 0.033(6) 0.019(6) 0.036(6)
Na1 0.025(8) 0.019(9) 0.014(8) 0.002(7) 0.002(7) 0.006(7)
Na2 0.014(7) 0.022(9) 0.025(9) 0.004(7) -0.004(7) 0.011(7)
Na3 0.031(8) 0.031(10) 0.017(8) 0.008(7) 0.008(7) -0.007(7)
Na4 0.052(10) 0.038(10) 0.031(9) 0.017(8) 0.013(8) 0.009(8)
Na5 0.014(7) 0.022(9) 0.029(9) -0.002(7) 0.011(7) 0.009(7)
Na6 0.040(9) 0.034(10) 0.019(9) 0.004(7) -0.002(7) 0.020(8)
Na7 0.029(8) 0.032(10) 0.035(9) 0.012(8) 0.016(8) 0.001(7)
Na8 0.044(10) 0.055(11) 0.049(11) 0.012(8) -0.002(8) 0.022(8)
Na9 0.057(11) 0.071(13) 0.067(12) 0.013(9) 0.013(9) 0.020(9)
Na10 0.082(13) 0.088(14) 0.092(15) 0.010(9) 0.011(9) 0.045(10)

loop_
_atom_type_symbol
_atom_type_description
_atom_type_scat_dispersion_real
_atom_type_scat_dispersion_imag
_atom_type_scat_source
C C 0.0033 0.0016 'International Tables Vol C Tables 4.2.6.8 and 6.1.1.4'
H H 0.0000 0.0000 'International Tables Vol C Tables 4.2.6.8 and 6.1.1.4'
N N 0.0061 0.0033 'International Tables Vol C Tables 4.2.6.8 and 6.1.1.4'
O O 0.0106 0.0060 'International Tables Vol C Tables 4.2.6.8 and 6.1.1.4'
W W -0.8490 6.8722 'International Tables Vol C Tables 4.2.6.8 and 6.1.1.4'
As As 0.0499 2.0058 'International Tables Vol C Tables 4.2.6.8 and 6.1.1.4'
Dy Dy -0.1892 4.4098 'International Tables Vol C Tables 4.2.6.8 and 6.1.1.4'
Na Na 0.0362 0.0249 'International Tables Vol C Tables 4.2.6.8 and 6.1.1.4'

loop_
_geom_angle_atom_site_label_1
_geom_angle_atom_site_label_2
_geom_angle_atom_site_label_3
_geom_angle
_geom_angle_site_symmetry_1
_geom_angle_site_symmetry_3
O53 Dy1 O50 77.2(7) . 2_657
O53 Dy1 O40 78.3(6) . .
O50 Dy1 O40 68.8(7) 2_657 .
O53 Dy1 O41 146.5(7) . .
O50 Dy1 O41 115.8(6) 2_657 .
O40 Dy1 O41 78.5(6) . .
O53 Dy1 O75 141.6(7) . .
O50 Dy1 O75 79.4(6) 2_657 .
O40 Dy1 O75 120.2(6) . .
O41 Dy1 O75 71.7(7) . .
O53 Dy1 O3W 105.6(7) . .
O50 Dy1 O3W 147.4(8) 2_657 .
O40 Dy1 O3W 143.8(7) . .
O41 Dy1 O3W 80.2(6) . .
O75 Dy1 O3W 79.4(7) . .
O53 Dy1 O2W 70.6(7) . .
O50 Dy1 O2W 78.7(7) 2_657 .
O40 Dy1 O2W 139.1(6) . .
O41 Dy1 O2W 139.9(6) . .
O75 Dy1 O2W 75.2(7) . .
O3W Dy1 O2W 72.1(7) . .
O53 Dy1 O1W 73.9(7) . .
O50 Dy1 O1W 136.7(6) 2_657 .
O40 Dy1 O1W 74.3(6) . .
O41 Dy1 O1W 76.8(7) . .
O75 Dy1 O1W 140.7(6) . .
O3W Dy1 O1W 72.5(7) . .
O2W Dy1 O1W 119.5(7) . .
O53 Dy1 Na7 49.9(7) . .
O50 Dy1 Na7 99.0(6) 2_657 .
O40 Dy1 Na7 47.4(6) . .
O41 Dy1 Na7 96.7(6) . .
O75 Dy1 Na7 165.7(6) . .
O3W Dy1 Na7 107.4(7) . .
O2W Dy1 Na7 118.7(6) . .
O1W Dy1 Na7 37.8(6) . .
O1 Dy2 O66 75.1(6) . .
O1 Dy2 O30 92.8(7) . 2_657
O66 Dy2 O30 74.6(8) . 2_657
O1 Dy2 O5W 156.1(8) . .
O66 Dy2 O5W 122.3(7) . .
O30 Dy2 O5W 78.1(7) 2_657 .
O1 Dy2 O12 92.2(6) . .
O66 Dy2 O12 127.0(8) . .
O30 Dy2 O12 158.3(7) 2_657 .
O5W Dy2 O12 89.0(7) . .
O1 Dy2 O15 127.6(7) . .
O66 Dy2 O15 76.0(7) . .
O30 Dy2 O15 119.9(6) 2_657 .
O5W Dy2 O15 75.3(7) . .
O12 Dy2 O15 72.3(6) . .
O1 Dy2 O4W 74.0(7) . .
O66 Dy2 O4W 140.2(7) . .
O30 Dy2 O4W 82.4(8) 2_657 .
O5W Dy2 O4W 82.8(7) . .
O12 Dy2 O4W 78.8(8) . .
O15 Dy2 O4W 143.7(6) . .
O1 Dy2 Na6 113.6(5) . 2_557
O66 Dy2 Na6 167.6(7) . 2_557
O30 Dy2 Na6 112.5(6) 2_657 2_557
O5W Dy2 Na6 52.6(6) . 2_557
O12 Dy2 Na6 46.7(6) . 2_557
O15 Dy2 Na6 91.6(5) . 2_557
O4W Dy2 Na6 52.2(6) . 2_557
O10Y Dy3 O8W 112.3(18) . .
O10Y Dy3 O2 76.3(18) . .
O8W Dy3 O2 146.9(9) . .
O10Y Dy3 O12W 130(3) . .
O8W Dy3 O12W 97.3(18) . .
O2 Dy3 O12W 100.5(18) . .
O10Y Dy3 O10W 25.1(16) . .
O8W Dy3 O10W 88.9(12) . .
O2 Dy3 O10W 90.9(11) . .
O12W Dy3 O10W 148(2) . .
O10Y Dy3 O4 74.7(17) . 2_656
O8W Dy3 O4 74.3(8) . 2_656
O2 Dy3 O4 137.3(6) . 2_656
O12W Dy3 O4 76(2) . 2_656
O10W Dy3 O4 75.3(11) . 2_656
O10Y Dy3 O9W 91.8(18) . .
O8W Dy3 O9W 72.2(8) . .
O2 Dy3 O9W 75.7(7) . .
O12W Dy3 O9W 137(2) . .
O10W Dy3 O9W 75.5(12) . .
O4 Dy3 O9W 135.4(7) 2_656 .
O10Y Dy3 O11Y 93(2) . .
O8W Dy3 O11Y 130.1(12) . .
O2 Dy3 O11Y 78.8(11) . .
O12W Dy3 O11Y 39(2) . .
O10W Dy3 O11Y 116.4(16) . .
O4 Dy3 O11Y 72.2(12) 2_656 .
O9W Dy3 O11Y 152.1(13) . .
O10Y Dy3 O7W 150.0(18) . .
O8W Dy3 O7W 87.8(10) . .
O2 Dy3 O7W 75.1(8) . .
O12W Dy3 O7W 65(2) . .
O10W Dy3 O7W 147.6(12) . .
O4 Dy3 O7W 134.0(8) 2_656 .
O9W Dy3 O7W 72.8(9) . .
O11Y Dy3 O7W 89.7(14) . .
O10Y Dy3 O12Y 146(2) . .
O8W Dy3 O12Y 61.0(14) . .
O2 Dy3 O12Y 129.2(15) . .
O12W Dy3 O12Y 36.5(19) . .
O10W Dy3 O12Y 139.7(17) . .
O4 Dy3 O12Y 71.3(16) 2_656 .
O9W Dy3 O12Y 114.7(15) . .
O11Y Dy3 O12Y 73.7(16) . .
O7W Dy3 O12Y 63.1(17) . .
O10Y Dy3 O11W 53(2) . .
O8W Dy3 O11W 142.6(14) . .
O2 Dy3 O11W 69.0(12) . .
O12W Dy3 O11W 79(2) . .
O10W Dy3 O11W 77.4(15) . .
O4 Dy3 O11W 68.5(12) 2_656 .
O9W Dy3 O11W 134.6(11) . .
O11Y Dy3 O11W 40.2(15) . .
O7W Dy3 O11W 121.8(14) . .
O12Y Dy3 O11W 109.6(17) . .
O18 As1 O27 99.0(9) . .
O18 As1 O54 96.6(9) . .
O27 As1 O54 95.3(8) . .
O67 As2 O7 95.8(8) . .
O67 As2 O61 95.1(8) . .
O7 As2 O61 100.6(8) . .
O48 W1 O43 100.9(9) . .
O48 W1 O21 104.6(8) . .
O43 W1 O21 87.0(7) . .
O48 W1 O24 101.8(9) . .
O43 W1 O24 89.6(8) . .
O21 W1 O24 153.6(8) . .
O48 W1 O64 97.4(8) . .
O43 W1 O64 161.7(8) . .
O21 W1 O64 87.4(7) . .
O24 W1 O64 87.7(8) . .
O48 W1 O67 168.8(8) . .
O43 W1 O67 88.0(7) . .
O21 W1 O67 82.5(7) . .
O24 W1 O67 71.3(7) . .
O64 W1 O67 73.9(7) . .
O40 W2 O1 103.4(8) . .
O40 W2 O21 101.3(8) . .
O1 W2 O21 95.9(7) . .
O40 W2 O11 96.0(8) . .
O1 W2 O11 98.4(8) . .
O21 W2 O11 154.3(7) . .
O40 W2 O3 168.7(7) . .
O1 W2 O3 87.5(7) . .
O21 W2 O3 80.2(7) . .
O11 W2 O3 79.3(7) . .
O40 W2 O45 86.5(7) . .
O1 W2 O45 170.0(7) . .
O21 W2 O45 80.4(7) . .
O11 W2 O45 81.9(7) . .
O3 W2 O45 82.7(6) . .
O40 W2 Na7 54.7(7) . .
O1 W2 Na7 85.0(6) . .
O21 W2 Na7 155.1(7) . .
O11 W2 Na7 48.2(7) . .
O3 W2 Na7 124.7(7) . .
O45 W2 Na7 102.4(6) . .
O16 W3 O59 101.2(9) . .
O16 W3 O64 99.0(9) . .
O59 W3 O64 91.5(9) . .
O16 W3 O38 102.5(9) . .
O59 W3 O38 88.0(8) . .
O64 W3 O38 158.1(8) . .
O16 W3 O9 103.3(8) . 2_657
O59 W3 O9 155.3(7) . 2_657
O64 W3 O9 87.8(8) . 2_657
O38 W3 O9 83.8(7) . 2_657
O16 W3 O67 169.9(8) . .
O59 W3 O67 72.6(7) . .
O64 W3 O67 73.6(7) . .
O38 W3 O67 85.5(7) . .
O9 W3 O67 83.6(6) 2_657 .
O2 W5 O41 104.8(8) . .
O2 W5 O14 101.9(8) . .
O41 W5 O14 93.7(8) . .
O2 W5 O23 95.6(9) . .
O41 W5 O23 94.8(8) . .
O14 W5 O23 157.8(7) . .
O2 W5 O17 92.8(8) . .
O41 W5 O17 162.3(7) . .
O14 W5 O17 84.2(7) . .
O23 W5 O17 81.4(7) . .
O2 W5 O7 162.4(8) . .
O41 W5 O7 89.5(6) . .
O14 W5 O7 87.1(7) . .
O23 W5 O7 72.6(7) . .
O17 W5 O7 72.8(6) . .
O50 W4 O10 102.4(8) . .
O50 W4 O9 98.6(9) . .
O10 W4 O9 98.8(7) . .
O50 W4 O47 97.6(8) . .
O10 W4 O47 90.0(7) . .
O9 W4 O47 159.4(8) . .
O50 W4 O57 90.9(8) . .
O10 W4 O57 166.0(8) . .
O9 W4 O57 83.5(7) . .
O47 W4 O57 83.7(7) . .
O50 W4 O77 171.4(8) . .
O10 W4 O77 86.2(7) . .
O9 W4 O77 79.7(7) . .
O47 W4 O77 82.4(7) . .
O57 W4 O77 80.5(7) . .
O66 W6 O6 100.8(9) . .
O66 W6 O47 98.5(8) . .
O6 W6 O47 90.9(8) . .
O66 W6 O19 100.0(8) . .
O6 W6 O19 94.2(8) . .
O47 W6 O19 159.5(8) . .
O66 W6 O8 90.6(9) . .
O6 W6 O8 168.6(8) . .
O47 W6 O8 87.0(8) . .
O19 W6 O8 84.1(8) . .
O66 W6 O78 172.7(9) . .
O6 W6 O78 86.3(8) . .
O47 W6 O78 82.7(7) . .
O19 W6 O78 77.9(7) . .
O8 W6 O78 82.3(8) . .
O66 W6 Na7 93.0(7) . .
O6 W6 Na7 48.5(7) . .
O47 W6 Na7 139.3(7) . .
O19 W6 Na7 48.1(8) . .
O8 W6 Na7 132.0(8) . .
O78 W6 Na7 90.7(6) . .
O76 W7 O15 105.3(9) . .
O76 W7 O32 101.9(8) . .
O15 W7 O32 93.1(8) . .
O76 W7 O34 95.8(8) . .
O15 W7 O34 96.2(8) . .
O32 W7 O34 157.0(9) . .
O76 W7 O60 94.7(9) . .
O15 W7 O60 160.0(7) . .
O32 W7 O60 82.7(9) . .
O34 W7 O60 81.4(9) . .
O76 W7 O27 164.8(9) . .
O15 W7 O27 88.0(7) . .
O32 W7 O27 84.5(7) . .
O34 W7 O27 74.9(7) . .
O60 W7 O27 72.2(7) . .
O76 W7 Na3 57.3(8) . .
O15 W7 Na3 113.3(6) . .
O32 W7 Na3 149.1(6) . .
O34 W7 Na3 39.7(6) . .
O60 W7 Na3 77.3(7) . .
O27 W7 Na3 110.8(6) . .
O46 W8 O75 103.7(8) . .
O46 W8 O62 97.7(9) . .
O75 W8 O62 95.0(8) . .
O46 W8 O14 101.4(8) . .
O75 W8 O14 92.3(9) . .
O62 W8 O14 157.4(7) . .
O46 W8 O25 96.8(8) . .
O75 W8 O25 159.5(8) . .
O62 W8 O25 83.1(8) . .
O14 W8 O25 82.6(8) . .
O46 W8 O61 166.0(8) . .
O75 W8 O61 88.8(7) . .
O62 W8 O61 74.6(8) . .
O14 W8 O61 84.2(7) . .
O25 W8 O61 71.0(7) . .
O70 W9 O12 103.3(10) . .
O70 W9 O32 101.4(8) . .
O12 W9 O32 93.4(8) . .
O70 W9 O65 98.0(9) . .
O12 W9 O65 94.6(9) . .
O32 W9 O65 156.7(9) . .
O70 W9 O36 94.0(9) . .
O12 W9 O36 162.6(8) . .
O32 W9 O36 85.0(8) . .
O65 W9 O36 80.8(8) . .
O70 W9 O18 166.1(9) . .
O12 W9 O18 89.3(8) . .
O32 W9 O18 83.5(7) . .
O65 W9 O18 74.8(8) . .
O36 W9 O18 73.3(7) . .
O70 W9 Na6 51.0(9) . 2_557
O12 W9 Na6 52.4(7) . 2_557
O32 W9 Na6 105.0(7) . 2_557
O65 W9 Na6 97.3(8) . 2_557
O36 W9 Na6 144.6(6) . 2_557
O18 W9 Na6 140.6(7) . 2_557
O52 W10 O17 102.4(8) . .
O52 W10 O20 100.0(9) . .
O17 W10 O20 94.2(8) . .
O52 W10 O44 99.4(9) . .
O17 W10 O44 90.9(8) . .
O20 W10 O44 158.5(7) . .
O52 W10 O42 100.2(8) . .
O17 W10 O42 157.0(7) . .
O20 W10 O42 86.4(8) . .
O44 W10 O42 80.9(8) . .
O52 W10 O7 173.5(9) . .
O17 W10 O7 74.0(6) . .
O20 W10 O7 75.2(7) . .
O44 W10 O7 86.2(7) . .
O42 W10 O7 84.0(7) . .
O39 W11 O11 104.0(9) . .
O39 W11 O51 100.1(8) . .
O11 W11 O51 85.6(9) . .
O39 W11 O37 101.5(8) . .
O11 W11 O37 88.3(8) . .
O51 W11 O37 158.4(8) . .
O39 W11 O68 98.9(9) . .
O11 W11 O68 156.9(7) . .
O51 W11 O68 87.6(9) . .
O37 W11 O68 90.0(9) . .
O39 W11 O54 167.3(8) . .
O11 W11 O54 85.3(7) . .
O51 W11 O54 71.7(7) . .
O37 W11 O54 87.1(7) . .
O68 W11 O54 71.6(8) . .
O39 W11 Na7 95.6(7) . .
O11 W11 Na7 40.2(7) . .
O51 W11 Na7 47.8(8) . .
O37 W11 Na7 128.4(8) . .
O68 W11 Na7 134.9(7) . .
O54 W11 Na7 85.9(6) . .
O4 W12 O45 102.9(9) . .
O4 W12 O23 100.3(8) . .
O45 W12 O23 95.9(8) . .
O4 W12 O43 104.8(8) . .
O45 W12 O43 87.0(7) . .
O23 W12 O43 153.3(9) . .
O4 W12 O20 91.1(8) . .
O45 W12 O20 165.2(9) . .
O23 W12 O20 86.0(7) . .
O43 W12 O20 84.9(7) . .
O4 W12 O7 162.0(6) . .
O45 W12 O7 93.8(8) . .
O23 W12 O7 71.0(8) . .
O43 W12 O7 82.3(7) . .
O20 W12 O7 72.9(7) . .
O31 W13 O3 103.2(10) . .
O31 W13 O65 101.6(9) . .
O3 W13 O65 94.7(9) . .
O31 W13 O37 102.3(9) . .
O3 W13 O37 85.8(8) . .
O65 W13 O37 155.3(8) . .
O31 W13 O55 97.3(10) . .
O3 W13 O55 159.0(8) . .
O65 W13 O55 85.5(9) . .
O37 W13 O55 85.4(8) . .
O31 W13 O18 168.3(9) . .
O3 W13 O18 87.7(7) . .
O65 W13 O18 72.9(8) . .
O37 W13 O18 82.5(7) . .
O55 W13 O18 72.2(7) . .
O56 W14 O28 102.6(10) . .
O56 W14 O35 101.9(10) . .
O28 W14 O35 91.1(8) . .
O56 W14 O5 98.3(9) . .
O28 W14 O5 87.7(7) . .
O35 W14 O5 159.5(9) . .
O56 W14 O68 98.8(9) . .
O28 W14 O68 157.5(9) . .
O35 W14 O68 91.4(8) . .
O5 W14 O68 82.2(7) . .
O56 W14 O54 167.4(8) . .
O28 W14 O54 85.0(8) . .
O35 W14 O54 87.8(8) . .
O5 W14 O54 71.7(7) . .
O68 W14 O54 72.7(7) . .
O22 W15 O42 103.2(9) . .
O22 W15 O73 102.3(9) . .
O42 W15 O73 89.8(9) . .
O22 W15 O24 97.7(9) . .
O42 W15 O24 90.2(8) . .
O73 W15 O24 159.5(8) . .
O22 W15 O59 96.0(9) . .
O42 W15 O59 160.4(8) . .
O73 W15 O59 90.0(9) . .
O24 W15 O59 83.2(9) . .
O22 W15 O67 165.9(7) . .
O42 W15 O67 86.9(7) . .
O73 W15 O67 87.5(8) . .
O24 W15 O67 72.0(7) . .
O59 W15 O67 73.6(7) . .
O71 W16 O25 102.7(9) . .
O71 W16 O44 100.6(9) . .
O25 W16 O44 95.3(9) . .
O71 W16 O58 97.8(9) . .
O25 W16 O58 90.9(9) . .
O44 W16 O58 158.8(8) . .
O71 W16 O73 99.2(9) . .
O25 W16 O73 158.1(8) . .
O44 W16 O73 81.5(8) . .
O58 W16 O73 85.2(8) . .
O71 W16 O61 171.1(9) . .
O25 W16 O61 73.8(7) . .
O44 W16 O61 88.0(8) . .
O58 W16 O61 74.3(8) . .
O73 W16 O61 84.4(7) . .
O33 W17 O5 100.9(9) . .
O33 W17 O49 102.9(9) . .
O5 W17 O49 88.7(8) . .
O33 W17 O19 103.0(10) . .
O5 W17 O19 156.0(8) . .
O49 W17 O19 83.8(9) . .
O33 W17 O51 99.9(8) . .
O5 W17 O51 90.4(8) . .
O49 W17 O51 157.0(8) . .
O19 W17 O51 87.9(8) . .
O33 W17 O54 168.4(8) . .
O5 W17 O54 71.8(8) . .
O49 W17 O54 86.2(7) . .
O19 W17 O54 84.9(8) . .
O51 W17 O54 71.7(7) . .
O33 W17 Na7 92.0(9) . .
O5 W17 Na7 140.2(6) . .
O49 W17 Na7 125.1(8) . .
O19 W17 Na7 41.3(6) . .
O51 W17 Na7 50.1(8) . .
O54 W17 Na7 88.4(7) . .
O69 W18 O8 100.6(10) . .
O69 W18 O49 106.2(10) . .
O8 W18 O49 85.8(9) . .
O69 W18 O34 104.4(9) . .
O8 W18 O34 91.4(9) . .
O49 W18 O34 149.3(8) . .
O69 W18 O13 97.1(10) . .
O8 W18 O13 162.0(8) . .
O49 W18 O13 86.3(8) . .
O34 W18 O13 87.2(9) . .
O69 W18 O27 165.5(9) . .
O8 W18 O27 92.9(7) . .
O49 W18 O27 79.8(7) . .
O34 W18 O27 69.8(6) . .
O13 W18 O27 69.8(7) . .
O72 W19 O57 102.6(10) . 2_657
O72 W19 O38 102.1(9) . .
O57 W19 O38 87.8(8) 2_657 .
O72 W19 O62 102.5(9) . .
O57 W19 O62 88.0(7) 2_657 .
O38 W19 O62 155.4(9) . .
O72 W19 O58 96.0(10) . .
O57 W19 O58 161.3(10) 2_657 .
O38 W19 O58 88.3(7) . .
O62 W19 O58 87.9(7) . .
O72 W19 O61 167.1(8) . .
O57 W19 O61 89.1(8) 2_657 .
O38 W19 O61 83.5(7) . .
O62 W19 O61 72.2(7) . .
O58 W19 O61 72.3(8) . .
O79 W20 O36 100.9(9) . .
O79 W20 O55 101.7(9) . .
O36 W20 O55 91.8(8) . .
O79 W20 O29 100.7(9) . .
O36 W20 O29 92.2(8) . .
O55 W20 O29 156.0(8) . .
O79 W20 O35 100.2(9) . .
O36 W20 O35 158.8(9) . .
O55 W20 O35 84.0(8) . .
O29 W20 O35 83.7(7) . .
O79 W20 O18 174.2(9) . .
O36 W20 O18 75.6(8) . .
O55 W20 O18 73.9(7) . .
O29 W20 O18 84.2(7) . .
O35 W20 O18 83.3(7) . .
O63 W21 O60 101.7(9) . .
O63 W21 O13 99.0(10) . .
O60 W21 O13 91.2(9) . .
O63 W21 O29 101.4(10) . .
O60 W21 O29 92.6(8) . .
O13 W21 O29 158.1(8) . .
O63 W21 O28 101.3(9) . .
O60 W21 O28 157.0(9) . .
O13 W21 O28 84.4(8) . .
O29 W21 O28 83.7(8) . .
O63 W21 O27 172.2(8) . .
O60 W21 O27 74.1(8) . .
O13 W21 O27 74.8(8) . .
O29 W21 O27 85.5(7) . .
O28 W21 O27 83.0(8) . .
O74 W22 O53 102.6(9) . .
O74 W22 O30 101.3(10) . .
O53 W22 O30 101.3(10) . .
O74 W22 O6 92.6(9) . .
O53 W22 O6 86.0(8) . .
O30 W22 O6 162.4(8) . .
O74 W22 O10 91.4(8) . .
O53 W22 O10 158.2(7) . .
O30 W22 O10 92.1(8) . .
O6 W22 O10 76.6(6) . .
O74 W22 O26 169.3(7) . .
O53 W22 O26 85.1(6) . .
O30 W22 O26 84.2(6) . .
O6 W22 O26 80.4(5) . .
O10 W22 O26 79.1(4) . .
O74 W22 Na7 81.2(9) . .
O53 W22 Na7 50.9(8) . .
O30 W22 Na7 151.2(7) . .
O6 W22 Na7 41.5(5) . .
O10 W22 Na7 116.5(6) . .
O26 W22 Na7 98.5(4) . .
O26 W22A O53 106.2(6) . .
O26 W22A O30 105.2(7) . .
O53 W22A O30 99.4(9) . .
O26 W22A O10 95.5(4) . .
O53 W22A O10 152.1(8) . .
O30 W22A O10 91.2(8) . .
O26 W22A O6 96.9(5) . .
O53 W22A O6 84.4(8) . .
O30 W22A O6 155.4(8) . .
O10 W22A O6 75.8(6) . .
O26 W22A O74 169.7(5) . .
O53 W22A O74 80.9(8) . .
O30 W22A O74 80.5(8) . .
O10 W22A O74 75.5(6) . .
O6 W22A O74 76.1(7) . .
W2 O1 Dy2 160.8(10) . .
W5 O2 Dy3 154.0(11) . .
W13 O3 W2 154.3(10) . .
W12 O4 Dy3 153.7(9) . 2_656
W17 O5 W14 121.4(10) . .
W6 O6 W22 156.3(10) . .
W6 O6 W22A 144.3(10) . .
W22 O6 W22A 17.59(19) . .
W6 O6 Na7 98.5(10) . .
W22 O6 Na7 105.0(8) . .
W22A O6 Na7 110.9(9) . .
As2 O7 W5 114.0(8) . .
As2 O7 W12 122.0(7) . .
W5 O7 W12 94.1(7) . .
As2 O7 W10 132.3(9) . .
W5 O7 W10 94.6(5) . .
W12 O7 W10 91.0(6) . .
W18 O8 W6 151.9(11) . .
W18 O8 Na1 105.7(9) . 2_657
W6 O8 Na1 102.3(10) . 2_657
W4 O9 W3 151.7(11) . 2_657
W4 O10 W22 157.6(9) . .
W4 O10 W22A 146.7(8) . .
W22 O10 W22A 17.62(14) . .
W11 O11 W2 146.8(10) . .
W11 O11 Na7 111.1(10) . .
W2 O11 Na7 96.3(10) . .
W9 O12 Dy2 155.8(11) . .
W9 O12 Na6 99.6(9) . 2_557
Dy2 O12 Na6 98.6(9) . 2_557
W21 O13 W18 125.4(11) . .
W5 O14 W8 143.6(8) . .
W7 O15 Dy2 157.1(9) . .
W10 O17 W5 118.5(8) . .
As1 O18 W9 115.5(9) . .
As1 O18 W20 135.7(11) . .
W9 O18 W20 92.6(7) . .
As1 O18 W13 120.6(10) . .
W9 O18 W13 90.9(7) . .
W20 O18 W13 90.4(6) . .
W6 O19 W17 150.4(10) . .
W6 O19 Na7 96.8(11) . .
W17 O19 Na7 107.2(9) . .
W10 O20 W12 120.7(9) . .
W1 O21 W2 147.3(10) . .
W12 O23 W5 121.4(10) . .
W1 O24 W15 121.2(10) . .
W16 O25 W8 119.8(9) . .
W22A O26 W22A 180.0(2) 2_657 .
W22A O26 W22 1.5(2) 2_657 2_657
W22A O26 W22 178.5(2) . 2_657
W22A O26 W22 178.5(2) 2_657 .
W22A O26 W22 1.5(2) . .
W22 O26 W22 180.00(18) 2_657 .
As1 O27 W7 113.8(9) . .
As1 O27 W21 134.2(9) . .
W7 O27 W21 95.6(6) . .
As1 O27 W18 122.0(9) . .
W7 O27 W18 91.7(6) . .
W21 O27 W18 89.6(6) . .
W14 O28 W21 148.7(12) . .
W20 O29 W21 157.4(10) . .
W22 O30 W22A 20.1(3) . .
W22 O30 Dy2 161.9(11) . 2_657
W22A O30 Dy2 157.1(10) . 2_657
W9 O32 W7 142.9(11) . .
W18 O34 W7 123.1(8) . .
W18 O34 Na3 123.4(11) . .
W7 O34 Na3 110.5(9) . .
W14 O35 W20 147.3(11) . .
W20 O36 W9 118.3(9) . .
W20 O36 Na9 119.2(13) . .
W9 O36 Na9 121.1(11) . .
W11 O37 W13 148.0(12) . .
W19 O38 W3 151.0(11) . .
W2 O40 Dy1 172.3(10) . .
W2 O40 Na7 94.2(9) . .
Dy1 O40 Na7 93.5(7) . .
W5 O41 Dy1 157.0(11) . .
W15 O42 W10 149.5(12) . .
W1 O43 W12 147.7(10) . .
W1 O43 Na8 105.2(9) . 1_455
W12 O43 Na8 106.9(9) . 1_455
W16 O44 W10 158.4(10) . .
W12 O45 W2 152.9(11) . .
W8 O46 Na10 157.0(14) . .
W6 O47 W4 141.4(8) . .
W6 O47 Na1 108.2(9) . 2_657
W4 O47 Na1 109.5(8) . 2_657
W18 O49 W17 153.1(13) . .
W4 O50 Dy1 164.9(12) . 2_657
W11 O51 W17 122.9(10) . .
W11 O51 Na7 101.6(10) . .
W17 O51 Na7 97.0(9) . .
W22 O53 W22A 20.3(2) . .
W22 O53 Dy1 161.0(11) . .
W22A O53 Dy1 160.8(12) . .
W22 O53 Na7 99.9(10) . .
W22A O53 Na7 105.7(9) . .
Dy1 O53 Na7 92.7(8) . .
As1 O54 W14 134.1(10) . .
As1 O54 W17 116.7(9) . .
W14 O54 W17 95.0(8) . .
As1 O54 W11 114.3(10) . .
W14 O54 W11 94.4(7) . .
W17 O54 W11 93.5(6) . .
W20 O55 W13 123.0(10) . .
W19 O57 W4 151.3(10) 2_657 .
W19 O57 Na1 105.7(8) 2_657 2_657
W4 O57 Na1 102.9(8) . 2_657
W16 O58 W19 121.2(11) . .
W3 O59 W15 120.1(10) . .
W3 O59 Na10 120.5(11) . 1_455
W15 O59 Na10 114.7(12) . 1_455
W21 O60 W7 118.1(9) . .
As2 O61 W8 113.0(9) . .
As2 O61 W16 133.6(9) . .
W8 O61 W16 95.4(6) . .
As2 O61 W19 120.8(8) . .
W8 O61 W19 92.6(7) . .
W16 O61 W19 92.0(7) . .
W19 O62 W8 120.2(10) . .
W19 O62 Na1 101.3(7) . .
W8 O62 Na1 105.0(8) . .
W21 O63 Na4 137.8(11) . .
W3 O64 W1 119.7(9) . .
W13 O65 W9 120.5(11) . .
W13 O65 Na2 122.0(9) . 1_455
W9 O65 Na2 117.4(9) . 1_455
W6 O66 Dy2 174.4(12) . .
As2 O67 W15 135.5(8) . .
As2 O67 W1 114.6(9) . .
W15 O67 W1 95.3(6) . .
As2 O67 W3 115.9(8) . .
W15 O67 W3 93.6(6) . .
W1 O67 W3 92.6(5) . .
W11 O68 W14 120.6(9) . .
W9 O70 Na6 101.9(10) . 2_557
W15 O73 W16 147.8(12) . .
W22 O74 W22A 1.8(3) . .
W22 O74 Na5 124.7(12) . .
W22A O74 Na5 123.9(10) . .
W22 O74 Na6 103.5(11) . 2_657
W22A O74 Na6 105.2(9) . 2_657
Na5 O74 Na6 85.8(8) . 2_657
W8 O75 Dy1 159.2(12) . .
W7 O76 Na5 113.5(10) . 1_455
Na7 O1W Dy1 101.7(10) . .
Dy1 O2W Na1 118.1(8) . .
Dy1 O3W Na2 116.3(10) . .
Dy1 O3W Na6 100.7(8) . 2_657
Na2 O3W Na6 112.5(10) . 2_657
Dy2 O4W Na5 122.2(9) . 2_657
Dy2 O5W Na6 127.4(10) . .
Dy2 O5W Na5 129.2(11) . 1_455
Na6 O5W Na5 98.0(9) . 1_455
Dy3 O8W Na8 114.7(13) . .
Dy3 O9W Na2 113.6(9) . .
Dy3 O9W Na8 102.9(9) . .
Na2 O9W Na8 142.8(11) . .
C1 O77 W4 132.3(18) . .
C1 O78 W6 132.2(18) . .
C5 N1 C2 108.3(8) . .
O77 C1 O78 129(2) . .
O77 C1 C2 124(2) . .
O78 C1 C2 106(2) . .
N1 C2 C1 100(3) . .
N1 C2 C3 103.0(11) . .
C1 C2 C3 121(3) . .
C4 C3 C2 104.8(9) . .
C5 C4 C3 105.8(8) . .
N1 C5 C4 106.4(7) . .
O2W Na1 O35W 90.0(12) . 2_657
O2W Na1 O47 73.4(7) . 2_657
O35W Na1 O47 156.2(12) 2_657 2_657
O2W Na1 O30W 150.8(12) . 2_657
O35W Na1 O30W 65.9(13) 2_657 2_657
O47 Na1 O30W 134.4(12) 2_657 2_657
O2W Na1 O8 108.2(8) . 2_657
O35W Na1 O8 119.0(13) 2_657 2_657
O47 Na1 O8 54.1(6) 2_657 2_657
O30W Na1 O8 98.2(12) 2_657 2_657
O2W Na1 O57 91.6(9) . 2_657
O35W Na1 O57 145.9(12) 2_657 2_657
O47 Na1 O57 53.7(6) 2_657 2_657
O30W Na1 O57 99.5(11) 2_657 2_657
O8 Na1 O57 92.7(7) 2_657 2_657
O2W Na1 O62 106.2(9) . .
O35W Na1 O62 96.0(11) 2_657 .
O47 Na1 O62 104.8(8) 2_657 .
O30W Na1 O62 62.9(10) 2_657 .
O8 Na1 O62 130.0(9) 2_657 .
O57 Na1 O62 51.1(6) 2_657 .
O2W Na1 Na3 129.9(8) . 2_657
O35W Na1 Na3 43.2(12) 2_657 2_657
O47 Na1 Na3 141.5(9) 2_657 2_657
O30W Na1 Na3 37.4(9) 2_657 2_657
O8 Na1 Na3 87.6(8) 2_657 2_657
O57 Na1 Na3 136.0(9) 2_657 2_657
O62 Na1 Na3 97.2(7) . 2_657
O3W Na2 O9W 117.6(11) . .
O3W Na2 O65 102.0(9) . 1_655
O9W Na2 O65 109.1(9) . 1_655
O3W Na2 O22W 107.4(9) . .
O9W Na2 O22W 105.6(10) . .
O65 Na2 O22W 115.7(11) 1_655 .
O30W Na3 O21W 160.1(19) . .
O30W Na3 O36W 87.1(17) . .
O21W Na3 O36W 88.9(16) . .
O30W Na3 O34 95.3(13) . .
O21W Na3 O34 92.0(10) . .
O36W Na3 O34 169.8(19) . .
O30W Na3 O31W 87.7(19) . .
O21W Na3 O31W 74.3(16) . .
O36W Na3 O31W 103(2) . .
O34 Na3 O31W 87.1(14) . .
O30W Na3 O35W 79.2(17) . .
O21W Na3 O35W 119.6(15) . .
O36W Na3 O35W 83.6(19) . .
O34 Na3 O35W 87.1(13) . .
O31W Na3 O35W 165.1(18) . .
O30W Na3 W7 120.8(13) . .
O21W Na3 W7 72.4(8) . .
O36W Na3 W7 142.6(15) . .
O34 Na3 W7 29.8(5) . .
O31W Na3 W7 102.6(13) . .
O35W Na3 W7 78.5(11) . .
O30W Na3 Na1 50.9(13) . 2_657
O21W Na3 Na1 146.0(11) . 2_657
O36W Na3 Na1 116.2(17) . 2_657
O34 Na3 Na1 59.3(7) . 2_657
O31W Na3 Na1 117.8(14) . 2_657
O35W Na3 Na1 47.9(10) . 2_657
W7 Na3 Na1 73.9(5) . 2_657
O34W Na4 O29W 97.9(14) . .
O34W Na4 O39W 171.6(17) . .
O29W Na4 O39W 90.4(15) . .
O34W Na4 O26W 85.7(16) . .
O29W Na4 O26W 84.6(16) . .
O39W Na4 O26W 94.4(17) . .
O34W Na4 O33W 90.4(16) . .
O29W Na4 O33W 170.8(19) . .
O39W Na4 O33W 81.3(16) . .
O26W Na4 O33W 100.0(19) . .
O34W Na4 O63 90.4(14) . .
O29W Na4 O63 78.7(14) . .
O39W Na4 O63 92.0(16) . .
O26W Na4 O63 162.2(14) . .
O33W Na4 O63 97.4(18) . .
O74 Na5 O5W 104.8(9) . 1_655
O74 Na5 O4W 93.0(9) . 2_657
O5W Na5 O4W 85.8(9) 1_655 2_657
O74 Na5 O76 107.1(10) . 1_655
O5W Na5 O76 100.5(8) 1_655 1_655
O4W Na5 O76 156.3(10) 2_657 1_655
O74 Na5 Na6 49.8(6) . 2_657
O5W Na5 Na6 55.0(7) 1_655 2_657
O4W Na5 Na6 89.3(8) 2_657 2_657
O76 Na5 Na6 113.1(8) 1_655 2_657
O74 Na5 Na6 120.0(9) . 1_655
O5W Na5 Na6 39.8(6) 1_655 1_655
O4W Na5 Na6 51.5(7) 2_657 1_655
O76 Na5 Na6 122.8(7) 1_655 1_655
Na6 Na5 Na6 79.5(7) 2_657 1_655
O5W Na6 O70 154.4(11) . 2_557
O5W Na6 O3W 127.8(12) . 2_657
O70 Na6 O3W 73.9(8) 2_557 2_657
O5W Na6 O74 92.7(9) . 2_657
O70 Na6 O74 65.5(8) 2_557 2_657
O3W Na6 O74 106.3(9) 2_657 2_657
O5W Na6 O12 121.1(10) . 2_557
O70 Na6 O12 55.0(7) 2_557 2_557
O3W Na6 O12 103.1(8) 2_657 2_557
O74 Na6 O12 100.2(10) 2_657 2_557
O5W Na6 W9 144.3(9) . 2_557
O70 Na6 W9 27.0(4) 2_557 2_557
O3W Na6 W9 87.1(7) 2_657 2_557
O74 Na6 W9 82.9(8) 2_657 2_557
O12 Na6 W9 28.0(5) 2_557 2_557
O5W Na6 Na5 71.4(8) . 2_657
O70 Na6 Na5 83.2(8) 2_557 2_657
O3W Na6 Na5 149.4(10) 2_657 2_657
O74 Na6 Na5 44.4(6) 2_657 2_657
O12 Na6 Na5 79.0(7) 2_557 2_657
W9 Na6 Na5 81.2(6) 2_557 2_657
O5W Na6 Dy2 87.0(7) . 2_557
O70 Na6 Dy2 88.3(7) 2_557 2_557
O3W Na6 Dy2 127.3(7) 2_657 2_557
O74 Na6 Dy2 110.4(8) 2_657 2_557
O12 Na6 Dy2 34.7(5) 2_557 2_557
W9 Na6 Dy2 62.0(4) 2_557 2_557
Na5 Na6 Dy2 70.8(5) 2_657 2_557
O5W Na6 Na5 42.1(7) . 1_455
O70 Na6 Na5 153.0(8) 2_557 1_455
O3W Na6 Na5 109.1(9) 2_657 1_455
O74 Na6 Na5 134.2(9) 2_657 1_455
O12 Na6 Na5 99.2(8) 2_557 1_455
W9 Na6 Na5 126.6(6) 2_557 1_455
Na5 Na6 Na5 100.5(6) 2_657 1_455
Dy2 Na6 Na5 68.3(5) 2_557 1_455
O1W Na7 O27W 83.2(12) . .
O1W Na7 O19 161.5(14) . .
O27W Na7 O19 80.6(12) . .
O1W Na7 O6 118.1(13) . .
O27W Na7 O6 76.7(12) . .
O19 Na7 O6 66.6(8) . .
O1W Na7 O11 107.4(10) . .
O27W Na7 O11 141.0(17) . .
O19 Na7 O11 80.3(9) . .
O6 Na7 O11 124.7(10) . .
O1W Na7 O40 69.5(9) . .
O27W Na7 O40 149.9(14) . .
O19 Na7 O40 128.1(10) . .
O6 Na7 O40 104.8(11) . .
O11 Na7 O40 63.0(8) . .
O1W Na7 O51 107.1(11) . .
O27W Na7 O51 83.0(14) . .
O19 Na7 O51 62.1(8) . .
O6 Na7 O51 127.1(11) . .
O11 Na7 O51 58.0(8) . .
O40 Na7 O51 116.2(10) . .
O1W Na7 O53 65.8(9) . .
O27W Na7 O53 95.1(14) . .
O19 Na7 O53 124.5(11) . .
O6 Na7 O53 58.8(8) . .
O11 Na7 O53 123.6(11) . .
O40 Na7 O53 62.8(8) . .
O51 Na7 O53 172.8(9) . .
O1W Na7 W6 150.8(12) . .
O27W Na7 W6 83.9(10) . .
O19 Na7 W6 35.0(5) . .
O6 Na7 W6 33.0(5) . .
O11 Na7 W6 99.1(7) . .
O40 Na7 W6 114.1(8) . .
O51 Na7 W6 97.2(8) . .
O53 Na7 W6 89.5(7) . .
O1W Na7 W2 95.8(9) . .
O27W Na7 W2 175.8(14) . .
O19 Na7 W2 99.6(8) . .
O6 Na7 W2 107.3(9) . .
O11 Na7 W2 35.5(6) . .
O40 Na7 W2 31.1(5) . .
O51 Na7 W2 93.4(8) . .
O53 Na7 W2 88.1(8) . .
W6 Na7 W2 98.8(6) . .
O1W Na7 W17 133.1(11) . .
O27W Na7 W17 71.6(12) . .
O19 Na7 W17 31.5(6) . .
O6 Na7 W17 94.2(8) . .
O11 Na7 W17 74.4(8) . .
O40 Na7 W17 137.0(9) . .
O51 Na7 W17 32.9(4) . .
O53 Na7 W17 152.5(8) . .
W6 Na7 W17 65.6(4) . .
W2 Na7 W17 106.5(6) . .
O1W Na7 W22 85.0(9) . .
O27W Na7 W22 75.5(12) . .
O19 Na7 W22 99.6(8) . .
O6 Na7 W22 33.5(6) . .
O11 Na7 W22 141.3(10) . .
O40 Na7 W22 89.4(9) . .
O51 Na7 W22 154.1(9) . .
O53 Na7 W22 29.1(4) . .
W6 Na7 W22 66.5(4) . .
W2 Na7 W22 108.5(7) . .
W17 Na7 W22 123.7(6) . .
O8W Na8 O32W 96.2(14) . .
O8W Na8 O9W 59.9(9) . .
O32W Na8 O9W 125.0(13) . .
O8W Na8 O43 142.2(15) . 1_655
O32W Na8 O43 121.6(15) . 1_655
O9W Na8 O43 95.0(10) . 1_655
O23W Na9 O38W 121(2) . 1_455
O23W Na9 O36 115.1(15) . .
O38W Na9 O36 95.7(14) 1_455 .
O23W Na9 O27W 103.3(15) . 1_455
O38W Na9 O27W 124.8(19) 1_455 1_455
O36 Na9 O27W 93.1(14) . 1_455
O23W Na9 Na7 116.5(12) . 1_455
O38W Na9 Na7 94.5(14) 1_455 1_455
O36 Na9 Na7 110.7(13) . 1_455
O27W Na9 Na7 32.8(8) 1_455 1_455
O59 Na10 O46 119.9(17) 1_655 .
O59 Na10 O36W 98.9(16) 1_655 2_657
O46 Na10 O36W 114.7(16) . 2_657
Na7 O27W Na9 104.1(15) . 1_655
Na3 O30W Na1 91.6(15) . 2_657
Na3 O35W Na1 88.9(15) . 2_657
Na3 O36W Na10 117(2) . 2_657

loop_
_geom_bond_atom_site_label_1
_geom_bond_atom_site_label_2
_geom_bond_distance
_geom_bond_site_symmetry_2
Dy1 O53 2.263(17) .
Dy1 O50 2.335(19) 2_657
Dy1 O40 2.352(18) .
Dy1 O41 2.364(17) .
Dy1 O75 2.38(2) .
Dy1 O3W 2.411(17) .
Dy1 O2W 2.44(2) .
Dy1 O1W 2.47(2) .
Dy1 Na7 3.72(3) .
Dy2 O1 2.236(16) .
Dy2 O66 2.253(18) .
Dy2 O30 2.25(2) 2_657
Dy2 O5W 2.318(19) .
Dy2 O12 2.338(19) .
Dy2 O15 2.367(17) .
Dy2 O4W 2.45(2) .
Dy2 Na6 4.06(2) 2_557
Dy3 O10Y 2.20(7) .
Dy3 O8W 2.29(2) .
Dy3 O2 2.326(19) .
Dy3 O12W 2.33(7) .
Dy3 O10W 2.35(4) .
Dy3 O4 2.379(19) 2_656
Dy3 O9W 2.38(2) .
Dy3 O11Y 2.40(4) .
Dy3 O7W 2.41(3) .
Dy3 O12Y 2.43(5) .
Dy3 O11W 2.46(5) .
As1 O18 1.76(2) .
As1 O27 1.801(17) .
As1 O54 1.820(19) .
As2 O67 1.805(16) .
As2 O7 1.823(17) .
As2 O61 1.84(2) .
W1 O48 1.716(17) .
W1 O43 1.895(18) .
W1 O21 1.900(15) .
W1 O24 1.928(18) .
W1 O64 1.98(2) .
W1 O67 2.299(17) .
W2 O40 1.739(18) .
W2 O1 1.779(16) .
W2 O21 1.933(17) .
W2 O11 1.96(2) .
W2 O3 2.109(17) .
W2 O45 2.129(16) .
W2 Na7 3.36(2) .
W3 O16 1.714(19) .
W3 O59 1.905(19) .
W3 O64 1.92(2) .
W3 O38 1.949(19) .
W3 O9 1.991(16) 2_657
W3 O67 2.359(17) .
W5 O2 1.732(18) .
W5 O41 1.758(17) .
W5 O14 1.868(19) .
W5 O23 1.99(2) .
W5 O17 2.128(17) .
W5 O7 2.220(16) .
W4 O50 1.72(2) .
W4 O10 1.784(14) .
W4 O9 1.827(16) .
W4 O47 1.932(18) .
W4 O57 2.051(18) .
W4 O77 2.242(19) .
W6 O66 1.756(19) .
W6 O6 1.806(18) .
W6 O47 1.869(17) .
W6 O19 1.895(19) .
W6 O8 2.00(2) .
W6 O78 2.203(19) .
W6 Na7 3.28(2) .
W7 O76 1.721(16) .
W7 O15 1.767(18) .
W7 O32 1.928(19) .
W7 O34 1.945(19) .
W7 O60 2.10(2) .
W7 O27 2.242(17) .
W7 Na3 3.67(2) .
W8 O46 1.722(18) .
W8 O75 1.727(18) .
W8 O62 1.94(2) .
W8 O14 1.951(18) .
W8 O25 2.08(2) .
W8 O61 2.258(17) .
W9 O70 1.726(18) .
W9 O12 1.77(2) .
W9 O32 1.920(19) .
W9 O65 1.947(19) .
W9 O36 2.08(2) .
W9 O18 2.296(18) .
W9 Na6 3.71(3) 2_557
W10 O52 1.713(18) .
W10 O17 1.820(17) .
W10 O20 1.87(2) .
W10 O44 1.91(2) .
W10 O42 1.967(19) .
W10 O7 2.399(15) .
W11 O39 1.716(15) .
W11 O11 1.88(2) .
W11 O51 1.891(17) .
W11 O37 1.899(17) .
W11 O68 1.93(2) .
W11 O54 2.333(16) .
W11 Na7 3.64(3) .
W12 O4 1.734(19) .
W12 O45 1.763(16) .
W12 O23 1.868(18) .
W12 O43 1.921(18) .
W12 O20 2.043(16) .
W12 O7 2.38(2) .
W13 O31 1.72(2) .
W13 O3 1.769(19) .
W13 O65 1.911(19) .
W13 O37 1.930(19) .
W13 O55 1.96(2) .
W13 O18 2.402(17) .
W14 O56 1.73(2) .
W14 O28 1.863(16) .
W14 O35 1.867(18) .
W14 O5 1.951(16) .
W14 O68 1.955(19) .
W14 O54 2.27(2) .
W15 O22 1.709(19) .
W15 O42 1.85(2) .
W15 O73 1.86(2) .
W15 O24 1.94(2) .
W15 O59 1.982(19) .
W15 O67 2.260(16) .
W16 O71 1.74(2) .
W16 O25 1.830(19) .
W16 O44 1.89(2) .
W16 O58 1.92(2) .
W16 O73 1.969(17) .
W16 O61 2.320(17) .
W17 O33 1.704(19) .
W17 O5 1.909(19) .
W17 O49 1.912(17) .
W17 O19 1.94(2) .
W17 O51 1.946(17) .
W17 O54 2.295(18) .
W17 Na7 3.56(3) .
W18 O69 1.68(2) .
W18 O8 1.85(2) .
W18 O49 1.895(17) .
W18 O34 1.914(18) .
W18 O13 1.96(2) .
W18 O27 2.480(18) .
W19 O72 1.71(3) .
W19 O57 1.801(19) 2_657
W19 O38 1.867(17) .
W19 O62 1.921(18) .
W19 O58 1.960(18) .
W19 O61 2.37(2) .
W20 O79 1.68(2) .
W20 O36 1.847(19) .
W20 O55 1.895(18) .
W20 O29 1.896(18) .
W20 O35 1.984(19) .
W20 O18 2.37(2) .
W21 O63 1.75(2) .
W21 O60 1.859(19) .
W21 O13 1.860(18) .
W21 O29 1.903(18) .
W21 O28 1.965(17) .
W21 O27 2.34(2) .
W22 O74 1.69(2) .
W22 O53 1.789(18) .
W22 O30 1.81(2) .
W22 O6 2.07(2) .
W22 O10 2.073(15) .
W22 O26 2.392(4) .
W22 Na7 3.62(3) .
W22A O26 1.757(3) .
W22A O53 1.821(17) .
W22A O30 1.83(2) .
W22A O10 2.085(15) .
W22A O6 2.09(2) .
W22A O74 2.32(2) .
O4 Dy3 2.379(19) 2_656
O6 Na7 2.48(3) .
O8 Na1 2.96(3) 2_657
O9 W3 1.991(16) 2_657
O11 Na7 2.52(3) .
O12 Na6 2.99(3) 2_557
O19 Na7 2.46(3) .
O26 W22A 1.757(3) 2_657
O26 W22 2.392(4) 2_657
O30 Dy2 2.25(2) 2_657
O34 Na3 2.50(2) .
O36 Na9 2.69(4) .
O40 Na7 2.74(3) .
O43 Na8 2.98(3) 1_455
O46 Na10 2.93(5) .
O47 Na1 2.89(2) 2_657
O50 Dy1 2.335(19) 2_657
O51 Na7 2.75(4) .
O53 Na7 2.85(4) .
O57 W19 1.801(19) 2_657
O57 Na1 2.98(3) 2_657
O59 Na10 2.83(4) 1_455
O62 Na1 3.02(3) .
O63 Na4 2.45(4) .
O65 Na2 2.74(3) 1_455
O70 Na6 2.95(4) 2_557
O74 Na5 2.72(3) .
O74 Na6 2.98(3) 2_657
O76 Na5 2.83(3) 1_455
O1W Na7 2.33(3) .
O2W Na1 2.81(3) .
O3W Na2 2.67(3) .
O3W Na6 2.97(3) 2_657
O4W Na5 2.78(3) 2_657
O5W Na6 2.65(3) .
O5W Na5 2.77(3) 1_455
O8W Na8 2.61(4) .
O9W Na2 2.72(3) .
O9W Na8 2.88(3) .
O77 C1 1.222(10) .
O78 C1 1.293(10) .
N1 C5 1.486(10) .
N1 C2 1.490(10) .
C1 C2 1.503(10) .
C2 C3 1.517(10) .
C3 C4 1.514(10) .
C4 C5 1.508(10) .
Na1 O35W 2.82(4) 2_657
Na1 O47 2.89(2) 2_657
Na1 O30W 2.95(5) 2_657
Na1 O8 2.96(3) 2_657
Na1 O57 2.98(3) 2_657
Na1 Na3 3.80(3) 2_657
Na2 O65 2.74(3) 1_655
Na2 O22W 2.92(4) .
Na3 O30W 2.31(5) .
Na3 O21W 2.37(4) .
Na3 O36W 2.42(5) .
Na3 O31W 2.54(7) .
Na3 O35W 2.60(6) .
Na3 Na1 3.80(3) 2_657
Na4 O34W 2.29(4) .
Na4 O29W 2.34(4) .
Na4 O39W 2.39(5) .
Na4 O26W 2.43(5) .
Na4 O33W 2.44(5) .
Na5 O5W 2.77(3) 1_655
Na5 O4W 2.78(3) 2_657
Na5 O76 2.83(3) 1_655
Na5 Na6 3.89(3) 2_657
Na5 Na6 4.09(4) 1_655
Na6 O70 2.95(4) 2_557
Na6 O3W 2.97(3) 2_657
Na6 O74 2.98(3) 2_657
Na6 O12 2.99(3) 2_557
Na6 W9 3.71(3) 2_557
Na6 Na5 3.89(3) 2_657
Na6 Dy2 4.06(2) 2_557
Na6 Na5 4.09(4) 1_455
Na7 O27W 2.34(4) .
Na8 O32W 2.73(5) .
Na8 O43 2.98(3) 1_655
Na9 O23W 2.41(5) .
Na9 O38W 2.68(6) 1_455
Na9 O27W 2.95(5) 1_455
Na9 Na7 4.19(4) 1_455
Na10 O59 2.83(4) 1_655
Na10 O36W 3.00(8) 2_657
O27W Na9 2.95(5) 1_655
O30W Na1 2.95(5) 2_657
O35W Na1 2.82(4) 2_657
O36W Na10 3.00(8) 2_657
O38W Na9 2.68(6) 1_655

loop_
_platon_squeeze_void_nr
_platon_squeeze_void_average_x
_platon_squeeze_void_average_y
_platon_squeeze_void_average_z
_platon_squeeze_void_volume
_platon_squeeze_void_count_electrons
1 0.500 0.500 0.500 325.5 39.0
